data_2311678
loop_
_publ_author_name
'Carletta, Andrea'
'Tilborg, Ana\"elle'
'Moineaux, Laurence'
'de Ruyck, J\'er\^ome'
'Basile, Livia'
'Salerno, Loredana'
'Romeo, Giuseppe'
'Wouters, Johan'
'Guccione, Salvatore'

_publ_section_title
;
 How does binding of imidazole-based inhibitors to heme oxygenase-1
 influence their conformation? Insights combining crystal structures and
 molecular modelling.
;
_journal_issue 'Pt 4'
_journal_name_full 'Acta crystallographica Section B, Structural science, crystal engineering and materials'
_journal_page_first 447
_journal_page_last 454
_journal_paper_doi 10.1107/S2052520615010410
_journal_volume 71
_journal_year 2015
_chemical_formula_moiety 'C11 H9 Br N2 O'
_chemical_formula_sum 'C11 H9 Br N2 O'
_chemical_formula_weight 265.10
_space_group_IT_number 61
_space_group_name_Hall '-P 2ac 2ab'
_space_group_name_H-M_alt 'P b c a'
_symmetry_cell_setting orthorhombic
_symmetry_space_group_name_H-M 'P b c a'
_atom_sites_solution_hydrogens geom
_atom_sites_solution_primary direct
_atom_sites_solution_secondary difmap
_audit_creation_method SHELXL-97
_cell_angle_alpha 90.00
_cell_angle_beta 90.00
_cell_angle_gamma 90.00
_cell_formula_units_Z 8
_cell_length_a 10.1389(7)
_cell_length_b 7.5691(5)
_cell_length_c 27.0498(15)
_cell_measurement_reflns_used 2524
_cell_measurement_temperature 293(2)
_cell_measurement_theta_max 28.1328
_cell_measurement_theta_min 3.3520
_cell_volume 2075.9(2)
_computing_cell_refinement
;
CrysAlisPro, Agilent Technologies,
Version 1.171.35.21 (release 20-01-2012 CrysAlis171 .NET)
(compiled Jan 23 2012,18:06:46)
;
_computing_data_reduction
;
CrysAlisPro, Agilent Technologies,
Version 1.171.35.21 (release 20-01-2012 CrysAlis171 .NET)
(compiled Jan 23 2012,18:06:46)
;
_computing_structure_refinement 'SHELXL-97 (Sheldrick, 1997)'
_diffrn_ambient_temperature 293(2)
_diffrn_detector_area_resol_mean 10.3712
_diffrn_measured_fraction_theta_full 0.998
_diffrn_measured_fraction_theta_max 0.998
_diffrn_measurement_device_type 'Xcalibur, Ruby, Gemini ultra'
_diffrn_measurement_method '\w scans'
_diffrn_radiation_monochromator graphite
_diffrn_radiation_source 'fine-focus sealed tube'
_diffrn_radiation_type MoK\a
_diffrn_radiation_wavelength 0.71073
_diffrn_reflns_av_R_equivalents 0.0339
_diffrn_reflns_av_sigmaI/netI 0.0284
_diffrn_reflns_limit_h_max 12
_diffrn_reflns_limit_h_min -9
_diffrn_reflns_limit_k_max 9
_diffrn_reflns_limit_k_min -7
_diffrn_reflns_limit_l_max 32
_diffrn_reflns_limit_l_min -29
_diffrn_reflns_number 7194
_diffrn_reflns_theta_full 25.00
_diffrn_reflns_theta_max 25.03
_diffrn_reflns_theta_min 3.44
_exptl_absorpt_coefficient_mu 3.932
_exptl_absorpt_correction_T_max 0.822
_exptl_absorpt_correction_T_min 0.692
_exptl_absorpt_correction_type multi-scan
_exptl_absorpt_process_details
;
CrysAlisPro, Agilent Technologies,
Version 1.171.35.21 (release 20-01-2012 CrysAlis171 .NET)
(compiled Jan 23 2012,18:06:46)
Empirical absorption correction using spherical harmonics,
 implemented in SCALE3 ABSPACK scaling algorithm.
;
_exptl_crystal_colour colourless
_exptl_crystal_density_diffrn 1.696
_exptl_crystal_density_method 'not measured'
_exptl_crystal_description needle-like
_exptl_crystal_F_000 1056
_exptl_crystal_size_max 0.40
_exptl_crystal_size_mid 0.08
_exptl_crystal_size_min 0.05
_refine_diff_density_max 0.433
_refine_diff_density_min -0.267
_refine_ls_extinction_coef 0.0030(3)
_refine_ls_extinction_expression Fc^*^=kFc[1+0.001xFc^2^\l^3^/sin(2\q)]^-1/4^
_refine_ls_extinction_method SHELXL
_refine_ls_goodness_of_fit_ref 1.066
_refine_ls_hydrogen_treatment constr
_refine_ls_matrix_type full
_refine_ls_number_parameters 137
_refine_ls_number_reflns 1821
_refine_ls_number_restraints 0
_refine_ls_restrained_S_all 1.066
_refine_ls_R_factor_all 0.0426
_refine_ls_R_factor_gt 0.0323
_refine_ls_shift/su_max 0.001
_refine_ls_shift/su_mean 0.000
_refine_ls_structure_factor_coef Fsqd
_refine_ls_weighting_details 'calc w=1/[\s^2^(Fo^2^)+(0.0367P)^2^+0.6352P] where P=(Fo^2^+2Fc^2^)/3'
_refine_ls_weighting_scheme calc
_refine_ls_wR_factor_gt 0.0710
_refine_ls_wR_factor_ref 0.0759
_reflns_number_gt 1505
_reflns_number_total 1826
_reflns_threshold_expression >2sigma(I)
_cod_data_source_file lo5002sup1.cif
_cod_data_source_block 1b
_cod_database_code 2311678

loop_
_symmetry_equiv_pos_as_xyz
'x, y, z'
'-x+1/2, -y, z+1/2'
'x+1/2, -y+1/2, -z'
'-x, y+1/2, -z+1/2'
'-x, -y, -z'
'x-1/2, y, -z-1/2'
'-x-1/2, y-1/2, z'
'x, -y-1/2, z-1/2'

loop_
_atom_site_type_symbol
_atom_site_label
_atom_site_fract_x
_atom_site_fract_y
_atom_site_fract_z
_atom_site_U_iso_or_equiv
_atom_site_adp_type
_atom_site_calc_flag
_atom_site_refinement_flags
_atom_site_occupancy
_atom_site_symmetry_multiplicity
C C1 0.9710(3) 0.3077(4) 0.53886(10) 0.0416(7) Uani d . 1 1
H H1 1.0442 0.3774 0.5319 0.050 Uiso calc R 1 1
C C2 0.8099(3) 0.1211(3) 0.52966(10) 0.0394(7) Uani d . 1 1
H H2 0.7503 0.0401 0.5166 0.047 Uiso calc R 1 1
C C3 0.8128(3) 0.1835(4) 0.57615(10) 0.0445(7) Uani d . 1 1
H H3 0.7544 0.1506 0.6010 0.053 Uiso calc R 1 1
C C4 0.9478(3) 0.1782(4) 0.45398(9) 0.0357(6) Uani d . 1 1
H H4A 0.9439 0.0535 0.4459 0.043 Uiso calc R 1 1
H H4B 1.0381 0.2172 0.4492 0.043 Uiso calc R 1 1
C C5 0.8589(3) 0.2791(3) 0.41889(9) 0.0324(6) Uani d . 1 1
C C6 0.8756(2) 0.2468(3) 0.36502(9) 0.0305(6) Uani d . 1 1
C C7 0.7789(3) 0.3063(4) 0.33305(10) 0.0395(7) Uani d . 1 1
H H7 0.7066 0.3674 0.3455 0.047 Uiso calc R 1 1
C C8 0.7887(3) 0.2760(4) 0.28289(10) 0.0411(7) Uani d . 1 1
H H8 0.7230 0.3159 0.2616 0.049 Uiso calc R 1 1
C C9 0.8958(3) 0.1869(3) 0.26456(9) 0.0357(6) Uani d . 1 1
C C10 0.9941(3) 0.1265(3) 0.29573(10) 0.0386(7) Uani d . 1 1
H H10 1.0666 0.0667 0.2830 0.046 Uiso calc R 1 1
C C11 0.9835(3) 0.1559(3) 0.34578(10) 0.0355(6) Uani d . 1 1
H H11 1.0490 0.1148 0.3669 0.043 Uiso calc R 1 1
N N1 0.9126(2) 0.2011(3) 0.50543(8) 0.0339(5) Uani d . 1 1
N N2 0.9137(2) 0.3022(4) 0.58199(9) 0.0495(7) Uani d . 1 1
O O1 0.7774(2) 0.3806(3) 0.43462(7) 0.0522(6) Uani d . 1 1
Br Br1 0.90954(3) 0.14638(4) 0.195554(10) 0.04969(16) Uani d . 1 1

loop_
_atom_site_aniso_label
_atom_site_aniso_U_11
_atom_site_aniso_U_22
_atom_site_aniso_U_33
_atom_site_aniso_U_12
_atom_site_aniso_U_13
_atom_site_aniso_U_23
C1 0.0430(17) 0.0470(16) 0.0347(16) -0.0041(13) -0.0094(14) 0.0014(13)
C2 0.0307(15) 0.0510(16) 0.0366(15) 0.0001(12) 0.0001(12) 0.0029(13)
C3 0.0418(18) 0.0593(18) 0.0323(15) 0.0071(15) 0.0028(13) 0.0046(14)
C4 0.0362(15) 0.0452(15) 0.0257(13) 0.0047(12) 0.0001(12) -0.0009(11)
C5 0.0313(14) 0.0363(14) 0.0297(14) -0.0001(12) -0.0006(12) -0.0031(12)
C6 0.0347(15) 0.0301(13) 0.0267(13) 0.0027(11) -0.0026(11) -0.0004(11)
C7 0.0437(18) 0.0421(14) 0.0326(14) 0.0133(13) -0.0038(13) -0.0061(12)
C8 0.0469(18) 0.0441(15) 0.0322(14) 0.0095(13) -0.0090(13) -0.0028(13)
C9 0.0481(17) 0.0367(14) 0.0222(13) -0.0033(13) 0.0019(12) -0.0021(11)
C10 0.0385(16) 0.0424(15) 0.0348(15) 0.0043(12) 0.0062(13) -0.0010(12)
C11 0.0330(15) 0.0415(15) 0.0320(14) 0.0049(12) -0.0033(12) 0.0031(11)
N1 0.0335(13) 0.0434(12) 0.0248(11) 0.0013(10) -0.0021(9) -0.0013(10)
N2 0.0588(17) 0.0623(16) 0.0274(13) 0.0016(13) -0.0053(12) -0.0052(12)
O1 0.0575(14) 0.0650(13) 0.0342(11) 0.0278(11) -0.0027(10) -0.0088(9)
Br1 0.0671(3) 0.0558(2) 0.0262(2) 0.00046(15) 0.00192(13) -0.00478(12)

loop_
_atom_type_symbol
_atom_type_description
_atom_type_scat_dispersion_real
_atom_type_scat_dispersion_imag
_atom_type_scat_source
C C 0.0033 0.0016 'International Tables Vol C Tables 4.2.6.8 and 6.1.1.4'
H H 0.0000 0.0000 'International Tables Vol C Tables 4.2.6.8 and 6.1.1.4'
N N 0.0061 0.0033 'International Tables Vol C Tables 4.2.6.8 and 6.1.1.4'
O O 0.0106 0.0060 'International Tables Vol C Tables 4.2.6.8 and 6.1.1.4'
Br Br -0.2901 2.4595 'International Tables Vol C Tables 4.2.6.8 and 6.1.1.4'

loop_
_geom_angle_atom_site_label_1
_geom_angle_atom_site_label_2
_geom_angle_atom_site_label_3
_geom_angle
N2 C1 N1 112.7(3)
N2 C1 H1 123.7
N1 C1 H1 123.7
C3 C2 N1 106.0(3)
C3 C2 H2 127.0
N1 C2 H2 127.0
C2 C3 N2 110.8(3)
C2 C3 H3 124.6
N2 C3 H3 124.6
N1 C4 C5 113.3(2)
N1 C4 H4A 108.9
C5 C4 H4A 108.9
N1 C4 H4B 108.9
C5 C4 H4B 108.9
H4A C4 H4B 107.7
O1 C5 C6 121.9(2)
O1 C5 C4 120.5(2)
C6 C5 C4 117.6(2)
C7 C6 C11 119.0(2)
C7 C6 C5 118.6(2)
C11 C6 C5 122.4(2)
C8 C7 C6 120.7(2)
C8 C7 H7 119.7
C6 C7 H7 119.7
C9 C8 C7 119.6(2)
C9 C8 H8 120.2
C7 C8 H8 120.2
C8 C9 C10 120.8(2)
C8 C9 Br1 119.5(2)
C10 C9 Br1 119.6(2)
C11 C10 C9 119.4(3)
C11 C10 H10 120.3
C9 C10 H10 120.3
C10 C11 C6 120.5(2)
C10 C11 H11 119.7
C6 C11 H11 119.7
C1 N1 C2 106.1(2)
C1 N1 C4 127.5(2)
C2 N1 C4 126.4(2)
C1 N2 C3 104.5(2)

loop_
_geom_bond_atom_site_label_1
_geom_bond_atom_site_label_2
_geom_bond_distance
C1 N2 1.304(4)
C1 N1 1.349(3)
C1 H1 0.9300
C2 C3 1.344(4)
C2 N1 1.372(3)
C2 H2 0.9300
C3 N2 1.371(4)
C3 H3 0.9300
C4 N1 1.447(3)
C4 C5 1.516(4)
C4 H4A 0.9700
C4 H4B 0.9700
C5 O1 1.205(3)
C5 C6 1.487(3)
C6 C7 1.382(3)
C6 C11 1.394(4)
C7 C8 1.379(4)
C7 H7 0.9300
C8 C9 1.372(4)
C8 H8 0.9300
C9 C10 1.382(4)
C9 Br1 1.897(3)
C10 C11 1.376(4)
C10 H10 0.9300
C11 H11 0.9300

loop_
_geom_torsion_atom_site_label_1
_geom_torsion_atom_site_label_2
_geom_torsion_atom_site_label_3
_geom_torsion_atom_site_label_4
_geom_torsion
N1 C2 C3 N2 0.6(3)
N1 C4 C5 O1 7.1(4)
N1 C4 C5 C6 -172.4(2)
O1 C5 C6 C7 -13.2(4)
C4 C5 C6 C7 166.3(2)
O1 C5 C6 C11 168.0(3)
C4 C5 C6 C11 -12.4(4)
C11 C6 C7 C8 0.2(4)
C5 C6 C7 C8 -178.6(2)
C6 C7 C8 C9 -0.4(4)
C7 C8 C9 C10 0.2(4)
C7 C8 C9 Br1 -179.7(2)
C8 C9 C10 C11 0.3(4)
Br1 C9 C10 C11 -179.86(19)
C9 C10 C11 C6 -0.5(4)
C7 C6 C11 C10 0.3(4)
C5 C6 C11 C10 179.0(2)
N2 C1 N1 C2 -0.2(3)
N2 C1 N1 C4 178.2(2)
C3 C2 N1 C1 -0.2(3)
C3 C2 N1 C4 -178.7(2)
C5 C4 N1 C1 -101.0(3)
C5 C4 N1 C2 77.1(3)
N1 C1 N2 C3 0.6(3)
C2 C3 N2 C1 -0.7(3)
